data_7122027
loop_
_publ_author_name
'Goodwin, Conrad A. P.'
'Reta, Daniel'
'Ortu, Fabrizio'
'Liu, Jingjing'
'Chilton, Nicholas F.'
'Mills, David P.'

_publ_section_title
;
 Terbocenium: completing a heavy lanthanide metallocenium cation family
 with an alternative anion abstraction strategy.
;
_journal_issue 66
_journal_name_full 'Chemical communications (Cambridge, England)'
_journal_page_first 9182
_journal_page_last 9185
_journal_paper_doi 10.1039/c8cc05261a
_journal_volume 54
_journal_year 2018
_chemical_formula_moiety 'C34 H58 Tb, B C24 F20'
_chemical_formula_sum 'C58 H58 B F20 Tb'
_chemical_formula_weight 1304.77
_chemical_name_systematic '[Tb(Cpttt)2][BArF20]'
_chemical_properties_physical Air-sensitive,Moisture-sensitive,Heat-sensitive,Oxygen-sensitive
_space_group_crystal_system triclinic
_space_group_IT_number 2
_space_group_name_Hall '-P 1'
_space_group_name_H-M_alt 'P -1'
_symmetry_space_group_name_Hall '-P 1'
_symmetry_space_group_name_H-M 'P -1'
_atom_sites_solution_hydrogens geom
_audit_creation_date 2017-11-26
_audit_creation_method
;
Olex2 1.2
(compiled 2017.08.10 svn.r3458 for OlexSys, GUI svn.r5381)
;
_audit_update_record
;
2018-05-21 deposited with the CCDC.
2018-07-24 downloaded from the CCDC.
;
_cell_angle_alpha 82.810(3)
_cell_angle_beta 89.321(3)
_cell_angle_gamma 79.728(3)
_cell_formula_units_Z 2
_cell_length_a 11.7358(4)
_cell_length_b 12.4581(4)
_cell_length_c 19.9710(9)
_cell_measurement_reflns_used 3620
_cell_measurement_temperature 150.00(10)
_cell_measurement_theta_max 23.7890
_cell_measurement_theta_min 2.1940
_cell_volume 2850.32(19)
_computing_cell_refinement 'CrysAlisPro 1.171.39.30c (Rigaku OD, 2017)'
_computing_data_collection 'CrysAlisPro 1.171.39.30c (Rigaku OD, 2017)'
_computing_data_reduction 'CrysAlisPro 1.171.39.30c (Rigaku OD, 2017)'
_computing_molecular_graphics 'Olex2 (Dolomanov et al., 2009)'
_computing_publication_material 'Olex2 (Dolomanov et al., 2009)'
_computing_structure_refinement 'ShelXL (Sheldrick, 2015)'
_diffrn_ambient_temperature 150.00(10)
_diffrn_measured_fraction_theta_full 0.988
_diffrn_measured_fraction_theta_max 0.987
_diffrn_measurement_details
;
List of Runs (angles in degrees, time in seconds):

  # Type    Start    End  Width  t~exp~   \w     \q     \k     \f   Frames
#--------------------------------------------------------------------------
  1  \f      0.00  72.00   0.25    3.75  -8.00   0.00   0.00    --   288
  2  \f     72.00 144.00   0.25    3.75  -8.00   0.00  40.00    --   288
  3  \w    -12.00  23.00   0.25    3.75    --    5.00  57.00-120.00  140
  4  \w     49.00  75.00   0.25    3.75    --    5.00  57.00-180.00  104
  5  \w     -7.00  19.00   0.25    3.75    --    5.00  54.00 -49.16  104
  6  \w    -35.00  74.00   0.25    3.75    --   -7.70  57.00  30.00  436
  7  \w      1.00  82.00   0.25    3.75    --   -7.70  38.00 -30.00  324
  8  \w    -96.00  25.00   0.25    3.75    --   -7.70 -57.00-150.00  484
  9  \w    -84.00 -26.00   0.25    3.75    --   -7.70 -38.00  90.00  232
;
_diffrn_measurement_device 'four-circle diffractometer'
_diffrn_measurement_device_type 'XtaLAB AFC11 (RINC): Kappa single'
_diffrn_measurement_method '\w and \f scans'
_diffrn_radiation_type MoK\a
_diffrn_radiation_wavelength 0.71073
_diffrn_reflns_av_R_equivalents 0.1008
_diffrn_reflns_av_unetI/netI 0.1128
_diffrn_reflns_Laue_measured_fraction_full 0.988
_diffrn_reflns_Laue_measured_fraction_max 0.987
_diffrn_reflns_limit_h_max 14
_diffrn_reflns_limit_h_min -13
_diffrn_reflns_limit_k_max 15
_diffrn_reflns_limit_k_min -14
_diffrn_reflns_limit_l_max 24
_diffrn_reflns_limit_l_min -23
_diffrn_reflns_number 35372
_diffrn_reflns_point_group_measured_fraction_full 0.988
_diffrn_reflns_point_group_measured_fraction_max 0.987
_diffrn_reflns_theta_full 25.242
_diffrn_reflns_theta_max 25.349
_diffrn_reflns_theta_min 2.051
_exptl_absorpt_coefficient_mu 1.343
_exptl_absorpt_correction_T_max 1.00000
_exptl_absorpt_correction_T_min 0.72224
_exptl_absorpt_correction_type multi-scan
_exptl_absorpt_process_details
;
CrysAlisPro 1.171.39.30c (Rigaku Oxford Diffraction, 2017)
Empirical absorption correction using spherical harmonics,
 implemented in SCALE3 ABSPACK scaling algorithm.
;
_exptl_crystal_colour 'clear yellow'
_exptl_crystal_colour_lustre clear
_exptl_crystal_colour_primary yellow
_exptl_crystal_density_diffrn 1.520
_exptl_crystal_description plate
_exptl_crystal_F_000 1312
_exptl_crystal_preparation 'Magnetic properties'
_exptl_crystal_recrystallization_method 'Re-crystallisation from solvent: DCM/hexane'
_exptl_crystal_size_max 0.1
_exptl_crystal_size_mid 0.05
_exptl_crystal_size_min 0.01
_refine_diff_density_max 4.327
_refine_diff_density_min -1.227
_refine_diff_density_rms 0.161
_refine_ls_extinction_method none
_refine_ls_goodness_of_fit_ref 1.026
_refine_ls_hydrogen_treatment constr
_refine_ls_matrix_type full
_refine_ls_number_parameters 764
_refine_ls_number_reflns 10291
_refine_ls_number_restraints 922
_refine_ls_restrained_S_all 0.983
_refine_ls_R_factor_all 0.1249
_refine_ls_R_factor_gt 0.0852
_refine_ls_shift/su_max 0.000
_refine_ls_shift/su_mean 0.000
_refine_ls_structure_factor_coef Fsqd
_refine_ls_weighting_details 'w=1/[\s^2^(Fo^2^)+(0.0948P)^2^+20.8484P] where P=(Fo^2^+2Fc^2^)/3'
_refine_ls_weighting_scheme calc
_refine_ls_wR_factor_gt 0.1912
_refine_ls_wR_factor_ref 0.2105
_reflns_Friedel_coverage 0.000
_reflns_number_gt 7152
_reflns_number_total 10291
_reflns_threshold_expression 'I > 2\s(I)'
_cod_data_source_file c8cc05261a2.cif
_cod_data_source_block 3-Tb
_cod_depositor_comments 'Adding full bibliography for 7122025--7122029.cif.'
_cod_original_cell_volume 2850.33(19)
_cod_database_code 7122027
_manchester_internal_coll_name rdpm83
_manchester_internal_coll_client CAPG/DPM
_manchester_internal_coll_type custom
_manchester_internal_coll_frame_time 3.75s
_manchester_internal_coll_frame_width 0.5
_manchester_internal_coll_frame_method '\w & \f scans'
_manchester_internal_coll_user CAPG
_manchester_internal_coll_date 20/11/17
_manchester_internal_process_user CAPG
_manchester_internal_process_date 20/11/17
_manchester_internal_solution_user CAPG
_manchester_internal_solution_date 20/11/17
_manchester_internal_refinement_user CAPG
_manchester_internal_refinement_date 26/11/17
_manchester_internal_validation_user CAPG
_manchester_internal_validation_date 29/4/18
_manchester_internal_archive_date 29/4/18
_platon_squeeze_void_probe_radius 1.20
_shelx_shelxl_version_number 2017/1
_shelx_space_group_comment
;
The symmetry employed for this shelxl refinement is uniquely defined
by the following loop, which should always be used as a source of
symmetry information in preference to the above space-group names.
They are only intended as comments.
;
_shelx_estimated_absorpt_t_max 0.987
_shelx_estimated_absorpt_t_min 0.877
_olex2_refinement_description
;
1. Fixed Uiso
 At 1.2 times of:
  All C(H) groups
 At 1.5 times of:
  All C(H,H,H) groups
2. Restrained distances
 C33A-C31 \\sim C31-C33B \\sim C32A-C31 \\sim C31-C32B \\sim C34A-C31 \\sim
C31-C34B
 with sigma of 0.008
 C32A-C33A \\sim C34A-C32A \\sim C32B-C33B \\sim C33B-C34B \\sim C34B-C32B
 with sigma of 0.008
3. Uiso/Uaniso restraints and constraints
C32A \\sim C33A \\sim C34A \\sim C32B \\sim C33B \\sim C34B: within 2A with
sigma of 0.008 and sigma for terminal atoms of 0.016
4. Rigid body (RIGU) restrains
 All non-hydrogen atoms
 with sigma for 1-2 distances of 0.01 and sigma for 1-3 distances of 0.01
5. Others
 Sof(C32B)=Sof(H32D)=Sof(H32E)=Sof(H32F)=Sof(C33B)=Sof(H33D)=Sof(H33E)=
 Sof(H33F)=Sof(C34B)=Sof(H34D)=Sof(H34E)=Sof(H34F)=1-FVAR(1)
 Sof(C32A)=Sof(H32A)=Sof(H32B)=Sof(H32C)=Sof(C33A)=Sof(H33A)=Sof(H33B)=
 Sof(H33C)=Sof(C34A)=Sof(H34A)=Sof(H34B)=Sof(H34C)=FVAR(1)
6.a Me refined with riding coordinates:
 C32A(H32A,H32B,H32C), C33A(H33A,H33B,H33C), C34A(H34A,H34B,H34C), C32B(H32D,
 H32E,H32F), C33B(H33D,H33E,H33F), C34B(H34D,H34E,H34F)
6.b Aromatic/amide H refined with riding coordinates:
 C3(H3), C5(H5), C20(H20), C22(H22)
6.c Idealised Me refined as rotating group:
 C7(H7A,H7B,H7C), C8(H8A,H8B,H8C), C9(H9A,H9B,H9C), C11(H11A,H11B,H11C),
 C12(H12A,H12B,H12C), C13(H13A,H13B,H13C), C15(H15A,H15B,H15C), C16(H16A,H16B,
 H16C), C17(H17A,H17B,H17C), C24(H24A,H24B,H24C), C25(H25A,H25B,H25C), C26(H26A,
 H26B,H26C), C28(H28A,H28B,H28C), C29(H29A,H29B,H29C), C30(H30A,H30B,H30C)
;
_olex2_date_sample_completion 2017-11-20
_olex2_date_sample_data_collection 2017-11-20
_olex2_date_sample_submission 2017-11-20
_olex2_exptl_crystal_mounting_method 'From fomblin on a microscope slide.'
_olex2_submission_original_sample_id rdpm83
_olex2_submission_special_instructions 'No special instructions were received'
_oxdiff_exptl_absorpt_empirical_details
;
Empirical correction (ABSPACK) includes:
- Absorption correction using spherical harmonics
- Frame scaling
;

loop_
_space_group_symop_operation_xyz
'x, y, z'
'-x, -y, -z'

loop_
_atom_site_label
_atom_site_type_symbol
_atom_site_fract_x
_atom_site_fract_y
_atom_site_fract_z
_atom_site_U_iso_or_equiv
_atom_site_adp_type
_atom_site_occupancy
_atom_site_site_symmetry_order
_atom_site_calc_flag
_atom_site_refinement_flags_posn
_atom_site_refinement_flags_adp
_atom_site_refinement_flags_occupancy
_atom_site_disorder_assembly
_atom_site_disorder_group
Tb1 Tb 0.87491(4) 0.68541(4) 0.71558(3) 0.03264(18) Uani 1 1 d . U . . .
C1 C 0.9940(7) 0.8391(8) 0.7078(5) 0.034(2) Uani 1 1 d . U . . .
C2 C 1.0623(8) 0.7496(7) 0.7514(5) 0.035(2) Uani 1 1 d . U . . .
C3 C 1.1031(7) 0.6687(8) 0.7067(6) 0.036(2) Uani 1 1 d . U . . .
H3 H 1.150750 0.599752 0.720743 0.043 Uiso 1 1 calc R . . . .
C4 C 1.0648(8) 0.7033(8) 0.6409(6) 0.039(2) Uani 1 1 d . U . . .
C5 C 0.9970(7) 0.8082(8) 0.6427(5) 0.036(2) Uani 1 1 d . U . . .
H5 H 0.958320 0.852394 0.604575 0.043 Uiso 1 1 calc R . . . .
C6 C 0.9142(8) 0.9454(8) 0.7235(6) 0.040(2) Uani 1 1 d . U . . .
C7 C 0.8021(8) 0.9100(8) 0.7542(6) 0.046(3) Uani 1 1 d . U . . .
H7A H 0.762891 0.878287 0.720470 0.070 Uiso 1 1 calc GR . . . .
H7B H 0.750345 0.974332 0.767737 0.070 Uiso 1 1 calc GR . . . .
H7C H 0.822308 0.855071 0.793804 0.070 Uiso 1 1 calc GR . . . .
C8 C 0.8781(10) 1.0253(8) 0.6597(6) 0.050(3) Uani 1 1 d . U . . .
H8A H 0.836824 0.989840 0.628912 0.075 Uiso 1 1 calc GR . . . .
H8B H 0.947189 1.046265 0.637474 0.075 Uiso 1 1 calc GR . . . .
H8C H 0.827182 1.091178 0.671883 0.075 Uiso 1 1 calc GR . . . .
C9 C 0.9662(9) 1.0116(8) 0.7722(7) 0.052(3) Uani 1 1 d . U . . .
H9A H 0.914719 1.082260 0.774076 0.077 Uiso 1 1 calc GR . . . .
H9B H 1.042344 1.024448 0.755934 0.077 Uiso 1 1 calc GR . . . .
H9C H 0.974587 0.969934 0.817397 0.077 Uiso 1 1 calc GR . . . .
C10 C 1.1021(9) 0.7327(8) 0.8249(6) 0.042(2) Uani 1 1 d . U . . .
C11 C 1.0037(10) 0.7558(10) 0.8753(7) 0.055(3) Uani 1 1 d . U . . .
H11A H 0.967247 0.833482 0.867172 0.083 Uiso 1 1 calc GR . . . .
H11B H 1.035208 0.739023 0.921415 0.083 Uiso 1 1 calc GR . . . .
H11C H 0.945921 0.709724 0.869546 0.083 Uiso 1 1 calc GR . . . .
C12 C 1.1646(11) 0.6134(8) 0.8466(6) 0.050(3) Uani 1 1 d . U . . .
H12A H 1.112739 0.562144 0.839648 0.076 Uiso 1 1 calc GR . . . .
H12B H 1.186336 0.604837 0.894502 0.076 Uiso 1 1 calc GR . . . .
H12C H 1.234415 0.597549 0.819582 0.076 Uiso 1 1 calc GR . . . .
C13 C 1.1931(9) 0.8055(9) 0.8338(7) 0.050(3) Uani 1 1 d . U . . .
H13A H 1.263917 0.778765 0.809941 0.075 Uiso 1 1 calc GR . . . .
H13B H 1.210835 0.802316 0.881943 0.075 Uiso 1 1 calc GR . . . .
H13C H 1.162364 0.881652 0.815278 0.075 Uiso 1 1 calc GR . . . .
C14 C 1.1117(8) 0.6490(9) 0.5815(6) 0.042(2) Uani 1 1 d . U . . .
C15 C 1.0230(13) 0.6610(16) 0.5265(7) 0.095(6) Uani 1 1 d . U . . .
H15A H 0.964816 0.615511 0.540653 0.143 Uiso 1 1 calc GR . . . .
H15B H 1.060781 0.637229 0.485463 0.143 Uiso 1 1 calc GR . . . .
H15C H 0.985215 0.738205 0.517264 0.143 Uiso 1 1 calc GR . . . .
C16 C 1.1564(12) 0.5222(10) 0.5989(7) 0.063(3) Uani 1 1 d . U . . .
H16A H 1.215680 0.509510 0.634561 0.095 Uiso 1 1 calc GR . . . .
H16B H 1.189913 0.492100 0.558525 0.095 Uiso 1 1 calc GR . . . .
H16C H 1.091700 0.485903 0.614439 0.095 Uiso 1 1 calc GR . . . .
C17 C 1.2161(12) 0.6973(11) 0.5573(8) 0.070(4) Uani 1 1 d . U . . .
H17A H 1.190803 0.771698 0.534144 0.105 Uiso 1 1 calc GR . . . .
H17B H 1.260001 0.651206 0.526101 0.105 Uiso 1 1 calc GR . . . .
H17C H 1.265363 0.700251 0.596099 0.105 Uiso 1 1 calc GR . . . .
C18 C 0.7543(8) 0.5339(8) 0.7052(5) 0.033(2) Uani 1 1 d . U . . .
C19 C 0.6861(8) 0.6114(7) 0.7454(5) 0.033(2) Uani 1 1 d . U . . .
C20 C 0.6475(8) 0.7065(8) 0.6994(6) 0.038(2) Uani 1 1 d . U . . .
H20 H 0.599247 0.770656 0.711589 0.045 Uiso 1 1 calc R . . . .
C21 C 0.6875(8) 0.6957(8) 0.6351(6) 0.039(2) Uani 1 1 d . U . . .
C22 C 0.7552(8) 0.5903(8) 0.6387(5) 0.037(2) Uani 1 1 d . U . . .
H22 H 0.795900 0.560629 0.601847 0.044 Uiso 1 1 calc R . . . .
C23 C 0.8368(8) 0.4224(8) 0.7261(6) 0.039(2) Uani 1 1 d . U . . .
C24 C 0.9476(8) 0.4450(8) 0.7568(6) 0.042(3) Uani 1 1 d . U . . .
H24A H 0.984871 0.491953 0.723652 0.064 Uiso 1 1 calc GR . . . .
H24B H 1.000496 0.375320 0.769562 0.064 Uiso 1 1 calc GR . . . .
H24C H 0.928292 0.482242 0.796974 0.064 Uiso 1 1 calc GR . . . .
C25 C 0.7819(9) 0.3422(8) 0.7740(7) 0.050(3) Uani 1 1 d . U . . .
H25A H 0.761109 0.373953 0.815961 0.076 Uiso 1 1 calc GR . . . .
H25B H 0.837122 0.273216 0.784157 0.076 Uiso 1 1 calc GR . . . .
H25C H 0.712162 0.327761 0.752949 0.076 Uiso 1 1 calc GR . . . .
C26 C 0.8711(9) 0.3652(8) 0.6637(6) 0.048(3) Uani 1 1 d . U . . .
H26A H 0.801113 0.357324 0.639811 0.072 Uiso 1 1 calc GR . . . .
H26B H 0.917454 0.292360 0.677409 0.072 Uiso 1 1 calc GR . . . .
H26C H 0.916633 0.409277 0.633683 0.072 Uiso 1 1 calc GR . . . .
C27 C 0.6479(9) 0.6013(8) 0.8181(6) 0.041(2) Uani 1 1 d . U . . .
C28 C 0.7481(10) 0.5638(12) 0.8696(6) 0.058(3) Uani 1 1 d . U . . .
H28A H 0.782547 0.487068 0.866170 0.087 Uiso 1 1 calc GR . . . .
H28B H 0.718461 0.570353 0.915234 0.087 Uiso 1 1 calc GR . . . .
H28C H 0.807028 0.610225 0.860065 0.087 Uiso 1 1 calc GR . . . .
C29 C 0.5848(11) 0.7147(9) 0.8366(7) 0.061(4) Uani 1 1 d . U . . .
H29A H 0.638283 0.767246 0.831481 0.092 Uiso 1 1 calc GR . . . .
H29B H 0.558837 0.706093 0.883495 0.092 Uiso 1 1 calc GR . . . .
H29C H 0.517762 0.742021 0.806574 0.092 Uiso 1 1 calc GR . . . .
C30 C 0.5565(10) 0.5257(9) 0.8296(6) 0.051(3) Uani 1 1 d . U . . .
H30A H 0.488881 0.556217 0.800499 0.076 Uiso 1 1 calc GR . . . .
H30B H 0.532777 0.520971 0.876978 0.076 Uiso 1 1 calc GR . . . .
H30C H 0.589840 0.452176 0.818761 0.076 Uiso 1 1 calc GR . . . .
C31 C 0.6417(7) 0.7703(8) 0.5723(6) 0.049(3) Uani 1 1 d D U . . .
C32A C 0.6039(14) 0.8885(11) 0.5887(10) 0.063(5) Uani 0.662(16) 1 d D U P A 1
H32A H 0.574271 0.936434 0.547578 0.095 Uiso 0.662(16) 1 calc R . P A 1
H32B H 0.542868 0.890277 0.622652 0.095 Uiso 0.662(16) 1 calc R . P A 1
H32C H 0.670382 0.914390 0.606253 0.095 Uiso 0.662(16) 1 calc R . P A 1
C33A C 0.5293(12) 0.7355(14) 0.5530(11) 0.051(5) Uani 0.662(16) 1 d D U P A 1
H33A H 0.496192 0.782018 0.512149 0.076 Uiso 0.662(16) 1 calc R . P A 1
H33B H 0.545530 0.658499 0.544402 0.076 Uiso 0.662(16) 1 calc R . P A 1
H33C H 0.474060 0.743558 0.589973 0.076 Uiso 0.662(16) 1 calc R . P A 1
C34A C 0.7246(15) 0.7787(16) 0.5137(9) 0.070(5) Uani 0.662(16) 1 d D U P A 1
H34A H 0.685507 0.829176 0.475960 0.105 Uiso 0.662(16) 1 calc R . P A 1
H34B H 0.792352 0.806436 0.527949 0.105 Uiso 0.662(16) 1 calc R . P A 1
H34C H 0.749576 0.705826 0.499304 0.105 Uiso 0.662(16) 1 calc R . P A 1
C32B C 0.680(3) 0.8815(15) 0.5591(18) 0.069(6) Uani 0.338(16) 1 d D U P A 2
H32D H 0.644230 0.921606 0.516967 0.103 Uiso 0.338(16) 1 calc R . P A 2
H32E H 0.655665 0.923962 0.596519 0.103 Uiso 0.338(16) 1 calc R . P A 2
H32F H 0.764388 0.870515 0.555224 0.103 Uiso 0.338(16) 1 calc R . P A 2
C33B C 0.5109(11) 0.793(3) 0.5629(19) 0.057(6) Uani 0.338(16) 1 d D U P A 2
H33D H 0.490140 0.841974 0.520855 0.086 Uiso 0.338(16) 1 calc R . P A 2
H33E H 0.483677 0.723532 0.560709 0.086 Uiso 0.338(16) 1 calc R . P A 2
H33F H 0.474657 0.827907 0.601020 0.086 Uiso 0.338(16) 1 calc R . P A 2
C34B C 0.689(2) 0.709(2) 0.5132(12) 0.061(7) Uani 0.338(16) 1 d D U P A 2
H34D H 0.662140 0.753755 0.470531 0.092 Uiso 0.338(16) 1 calc R . P A 2
H34E H 0.773949 0.695372 0.514877 0.092 Uiso 0.338(16) 1 calc R . P A 2
H34F H 0.661597 0.638825 0.516297 0.092 Uiso 0.338(16) 1 calc R . P A 2
F1 F 0.8063(5) 0.7145(4) 0.2999(3) 0.0444(15) Uani 1 1 d . U . . .
F2 F 0.9078(5) 0.7914(6) 0.3980(3) 0.0547(17) Uani 1 1 d . U . . .
F3 F 0.8485(5) 1.0051(6) 0.4195(3) 0.0564(17) Uani 1 1 d . U . . .
F4 F 0.6876(6) 1.1438(5) 0.3370(4) 0.0560(17) Uani 1 1 d . U . . .
F5 F 0.5812(5) 1.0701(4) 0.2423(3) 0.0432(14) Uani 1 1 d . U . . .
F6 F 0.4433(5) 0.9100(4) 0.3047(3) 0.0443(14) Uani 1 1 d . U . . .
F7 F 0.3505(5) 0.7966(5) 0.4062(3) 0.0500(16) Uani 1 1 d . U . . .
F8 F 0.4045(5) 0.5728(5) 0.4271(3) 0.0530(16) Uani 1 1 d . U . . .
F9 F 0.5555(5) 0.4661(5) 0.3421(3) 0.0538(17) Uani 1 1 d . U . . .
F10 F 0.6565(5) 0.5753(4) 0.2451(3) 0.0444(14) Uani 1 1 d . U . . .
F11 F 0.3572(5) 0.8473(5) 0.1862(3) 0.0499(16) Uani 1 1 d . U . . .
F12 F 0.2310(6) 0.9929(7) 0.0969(4) 0.074(2) Uani 1 1 d . U . . .
F13 F 0.3275(7) 1.1439(6) 0.0172(4) 0.080(2) Uani 1 1 d . U . . .
F14 F 0.5572(7) 1.1458(5) 0.0290(4) 0.069(2) Uani 1 1 d . U . . .
F15 F 0.6882(5) 1.0000(5) 0.1212(3) 0.0529(16) Uani 1 1 d . U . . .
F16 F 0.5395(5) 0.6917(5) 0.1264(3) 0.0449(14) Uani 1 1 d . U . . .
F17 F 0.6552(6) 0.5795(5) 0.0349(3) 0.0597(18) Uani 1 1 d . U . . .
F18 F 0.8845(6) 0.5858(6) 0.0143(3) 0.0637(19) Uani 1 1 d . U . . .
F19 F 0.9919(5) 0.7067(6) 0.0880(4) 0.069(2) Uani 1 1 d . U . . .
F20 F 0.8788(5) 0.8199(5) 0.1789(3) 0.0511(16) Uani 1 1 d . U . . .
C35 C 0.6885(7) 0.8858(9) 0.2651(5) 0.039(2) Uani 1 1 d . U . . .
C36 C 0.7744(8) 0.8233(7) 0.3074(5) 0.037(2) Uani 1 1 d . U . . .
C37 C 0.8264(8) 0.8607(9) 0.3585(6) 0.042(2) Uani 1 1 d . U . . .
C38 C 0.7984(9) 0.9672(10) 0.3691(6) 0.045(3) Uani 1 1 d . U . . .
C39 C 0.7173(10) 1.0363(8) 0.3275(6) 0.044(2) Uani 1 1 d . U . . .
C40 C 0.6657(9) 0.9966(8) 0.2780(6) 0.041(2) Uani 1 1 d . U . . .
C41 C 0.5535(8) 0.7506(8) 0.2675(5) 0.033(2) Uani 1 1 d . U . . .
C42 C 0.4729(9) 0.7996(7) 0.3115(6) 0.039(2) Uani 1 1 d . U . . .
C43 C 0.4250(8) 0.7422(8) 0.3646(5) 0.039(2) Uani 1 1 d . U . . .
C44 C 0.4524(9) 0.6296(9) 0.3752(5) 0.042(2) Uani 1 1 d . U . . .
C45 C 0.5276(8) 0.5770(8) 0.3331(6) 0.038(2) Uani 1 1 d . U . . .
C46 C 0.5779(8) 0.6366(8) 0.2816(5) 0.033(2) Uani 1 1 d . U . . .
C47 C 0.5299(8) 0.9173(7) 0.1597(5) 0.033(2) Uani 1 1 d . U . . .
C48 C 0.4126(9) 0.9198(8) 0.1495(6) 0.040(2) Uani 1 1 d . U . . .
C49 C 0.3458(10) 0.9957(10) 0.1022(6) 0.053(3) Uani 1 1 d . U . . .
C50 C 0.3923(11) 1.0711(10) 0.0618(6) 0.056(3) Uani 1 1 d . U . . .
C51 C 0.5090(11) 1.0705(8) 0.0682(6) 0.049(3) Uani 1 1 d . U . . .
C52 C 0.5754(10) 0.9957(8) 0.1164(6) 0.042(2) Uani 1 1 d . U . . .
C53 C 0.7020(8) 0.7583(7) 0.1595(5) 0.033(2) Uani 1 1 d . U . . .
C54 C 0.6522(9) 0.6971(8) 0.1190(6) 0.041(2) Uani 1 1 d . U . . .
C55 C 0.7109(10) 0.6391(8) 0.0709(5) 0.043(2) Uani 1 1 d . U . . .
C56 C 0.8247(10) 0.6435(9) 0.0605(6) 0.051(3) Uani 1 1 d . U . . .
C57 C 0.8789(9) 0.7025(9) 0.0972(6) 0.048(3) Uani 1 1 d . U . . .
C58 C 0.8172(8) 0.7608(8) 0.1454(6) 0.040(2) Uani 1 1 d . U . . .
B1 B 0.6207(8) 0.8281(9) 0.2132(6) 0.034(2) Uani 1 1 d . U . . .

loop_
_atom_site_aniso_label
_atom_site_aniso_U_11
_atom_site_aniso_U_22
_atom_site_aniso_U_33
_atom_site_aniso_U_23
_atom_site_aniso_U_13
_atom_site_aniso_U_12
Tb1 0.0185(2) 0.0274(2) 0.0536(3) -0.00795(19) -0.00017(18) -0.00619(16)
C1 0.010(4) 0.035(5) 0.055(6) -0.004(4) 0.006(4) -0.001(4)
C2 0.021(5) 0.027(5) 0.059(6) -0.009(4) 0.000(4) -0.005(4)
C3 0.010(4) 0.033(5) 0.067(7) -0.014(5) 0.004(4) -0.006(4)
C4 0.023(5) 0.043(5) 0.055(6) -0.013(5) 0.003(4) -0.011(4)
C5 0.010(4) 0.046(5) 0.053(6) -0.003(5) -0.001(4) -0.011(4)
C6 0.015(4) 0.031(5) 0.078(8) -0.010(5) 0.003(5) -0.009(4)
C7 0.019(5) 0.036(5) 0.091(9) -0.021(5) 0.011(5) -0.012(4)
C8 0.038(6) 0.027(5) 0.084(8) -0.001(5) -0.007(6) -0.005(4)
C9 0.035(6) 0.031(5) 0.092(9) -0.016(6) 0.006(6) -0.010(5)
C10 0.036(6) 0.031(5) 0.061(7) -0.006(5) -0.001(5) -0.007(4)
C11 0.040(6) 0.061(7) 0.070(8) -0.007(6) 0.005(6) -0.022(6)
C12 0.058(7) 0.030(5) 0.061(8) 0.000(5) -0.017(6) -0.007(5)
C13 0.033(6) 0.041(6) 0.079(9) -0.013(6) -0.002(6) -0.013(5)
C14 0.016(5) 0.057(6) 0.057(7) -0.016(5) 0.005(4) -0.009(4)
C15 0.061(9) 0.158(16) 0.061(9) -0.048(10) -0.001(7) 0.018(10)
C16 0.062(8) 0.056(7) 0.079(9) -0.035(6) 0.015(7) -0.009(6)
C17 0.060(8) 0.067(8) 0.091(11) -0.027(7) 0.033(7) -0.024(7)
C18 0.027(5) 0.035(5) 0.047(6) -0.022(4) -0.007(4) -0.018(4)
C19 0.020(5) 0.028(5) 0.053(6) -0.005(4) -0.003(4) -0.009(4)
C20 0.020(5) 0.029(5) 0.064(7) 0.003(4) -0.001(4) -0.009(4)
C21 0.022(5) 0.041(5) 0.056(6) 0.002(5) -0.007(4) -0.014(4)
C22 0.019(5) 0.042(5) 0.051(6) -0.012(4) -0.005(4) -0.006(4)
C23 0.026(5) 0.028(5) 0.064(7) -0.009(4) 0.006(5) -0.005(4)
C24 0.028(5) 0.027(5) 0.072(8) -0.009(5) -0.004(5) -0.002(4)
C25 0.038(6) 0.025(5) 0.084(9) 0.000(5) 0.006(6) -0.001(4)
C26 0.038(6) 0.030(5) 0.078(8) -0.018(5) 0.001(6) -0.003(4)
C27 0.031(5) 0.031(5) 0.064(7) -0.015(5) 0.005(5) -0.010(4)
C28 0.042(7) 0.094(10) 0.045(7) -0.017(6) -0.006(5) -0.022(6)
C29 0.062(8) 0.038(6) 0.086(10) -0.021(6) 0.041(7) -0.009(5)
C30 0.041(6) 0.045(6) 0.072(8) -0.019(6) 0.017(6) -0.019(5)
C31 0.032(5) 0.049(6) 0.065(7) 0.005(5) -0.014(5) -0.012(5)
C32A 0.051(9) 0.053(8) 0.084(11) 0.010(8) -0.015(8) -0.016(7)
C33A 0.029(8) 0.049(11) 0.071(11) 0.007(10) -0.019(7) -0.006(7)
C34A 0.039(9) 0.075(11) 0.084(11) 0.030(9) 0.005(8) -0.002(8)
C32B 0.050(12) 0.066(11) 0.085(13) 0.024(11) -0.006(11) -0.019(10)
C33B 0.038(10) 0.049(13) 0.079(13) 0.012(12) -0.012(10) -0.005(10)
C34B 0.033(13) 0.071(15) 0.067(13) 0.034(12) -0.006(12) -0.003(12)
F1 0.027(3) 0.035(3) 0.070(4) -0.005(3) -0.004(3) -0.001(2)
F2 0.028(3) 0.069(4) 0.065(4) 0.000(3) -0.003(3) -0.008(3)
F3 0.043(4) 0.069(4) 0.064(4) -0.019(3) -0.001(3) -0.021(3)
F4 0.057(4) 0.041(3) 0.076(5) -0.025(3) 0.011(3) -0.014(3)
F5 0.036(3) 0.034(3) 0.059(4) -0.010(3) 0.000(3) 0.000(2)
F6 0.032(3) 0.034(3) 0.065(4) -0.008(3) 0.002(3) 0.000(2)
F7 0.030(3) 0.055(4) 0.062(4) -0.009(3) 0.007(3) 0.000(3)
F8 0.041(4) 0.056(4) 0.062(4) 0.009(3) 0.007(3) -0.021(3)
F9 0.051(4) 0.034(3) 0.074(5) 0.007(3) 0.001(3) -0.011(3)
F10 0.035(3) 0.030(3) 0.066(4) -0.003(3) 0.006(3) -0.002(2)
F11 0.030(3) 0.050(4) 0.070(4) -0.004(3) -0.007(3) -0.010(3)
F12 0.034(4) 0.095(6) 0.084(5) 0.001(4) -0.011(3) 0.010(4)
F13 0.091(6) 0.067(5) 0.064(5) 0.009(4) -0.011(4) 0.025(4)
F14 0.099(6) 0.036(3) 0.068(5) 0.003(3) 0.021(4) -0.013(4)
F15 0.047(4) 0.040(3) 0.074(5) -0.005(3) 0.011(3) -0.015(3)
F16 0.038(3) 0.046(3) 0.055(4) -0.010(3) 0.002(3) -0.017(3)
F17 0.069(5) 0.056(4) 0.063(4) -0.026(3) 0.008(4) -0.023(3)
F18 0.063(5) 0.070(4) 0.053(4) -0.014(3) 0.011(3) 0.006(4)
F19 0.030(3) 0.094(5) 0.082(5) -0.016(4) 0.014(3) -0.004(3)
F20 0.035(3) 0.059(4) 0.064(4) -0.013(3) 0.001(3) -0.017(3)
C35 0.011(4) 0.061(6) 0.047(6) -0.025(5) 0.000(4) 0.005(4)
C36 0.031(5) 0.025(5) 0.053(6) -0.005(4) -0.001(4) -0.002(4)
C37 0.023(5) 0.055(6) 0.049(6) -0.009(5) 0.008(4) -0.008(4)
C38 0.031(5) 0.059(6) 0.052(7) -0.012(5) 0.005(5) -0.021(5)
C39 0.043(6) 0.038(5) 0.056(7) -0.014(5) 0.012(5) -0.015(5)
C40 0.035(6) 0.029(5) 0.055(7) -0.004(4) -0.003(5) -0.001(4)
C41 0.026(5) 0.039(5) 0.037(6) -0.003(4) -0.002(4) -0.009(4)
C42 0.037(6) 0.024(5) 0.058(7) -0.008(4) 0.013(5) -0.010(4)
C43 0.023(5) 0.044(5) 0.048(6) -0.005(5) 0.003(4) -0.001(4)
C44 0.031(5) 0.049(6) 0.045(6) 0.007(5) -0.008(4) -0.010(4)
C45 0.026(5) 0.028(5) 0.058(7) -0.001(4) -0.008(4) -0.006(4)
C46 0.020(5) 0.034(5) 0.045(6) -0.007(4) -0.002(4) -0.006(4)
C47 0.032(5) 0.023(4) 0.044(6) -0.007(4) -0.003(4) -0.006(4)
C48 0.031(5) 0.039(6) 0.051(7) -0.008(5) 0.001(4) -0.003(4)
C49 0.034(6) 0.056(7) 0.061(8) -0.007(5) -0.012(5) 0.014(5)
C50 0.057(7) 0.051(7) 0.053(8) -0.005(5) -0.005(6) 0.010(5)
C51 0.069(7) 0.031(5) 0.043(7) -0.003(5) 0.001(5) -0.001(5)
C52 0.051(6) 0.026(5) 0.050(7) -0.013(4) -0.001(5) -0.004(4)
C53 0.030(5) 0.025(5) 0.044(6) -0.005(4) -0.001(4) -0.007(4)
C54 0.036(5) 0.031(5) 0.053(7) -0.002(4) 0.000(5) -0.003(4)
C55 0.050(6) 0.036(5) 0.041(6) 0.000(4) 0.000(5) -0.007(5)
C56 0.049(6) 0.037(6) 0.062(8) -0.011(5) 0.006(5) 0.009(5)
C57 0.029(5) 0.053(7) 0.060(7) -0.001(5) 0.005(5) -0.001(5)
C58 0.025(5) 0.040(5) 0.056(7) -0.005(5) -0.004(4) -0.012(4)
B1 0.011(5) 0.029(5) 0.065(8) -0.009(5) -0.001(5) -0.008(4)

loop_
_atom_type_symbol
_atom_type_description
_atom_type_scat_dispersion_real
_atom_type_scat_dispersion_imag
_atom_type_scat_source
C C 0.0033 0.0016 'International Tables Vol C Tables 4.2.6.8 and 6.1.1.4'
H H 0.0000 0.0000 'International Tables Vol C Tables 4.2.6.8 and 6.1.1.4'
B B 0.0013 0.0007 'International Tables Vol C Tables 4.2.6.8 and 6.1.1.4'
F F 0.0171 0.0103 'International Tables Vol C Tables 4.2.6.8 and 6.1.1.4'
Tb Tb -0.1723 4.1537 'International Tables Vol C Tables 4.2.6.8 and 6.1.1.4'

loop_
_geom_angle_atom_site_label_1
_geom_angle_atom_site_label_2
_geom_angle_atom_site_label_3
_geom_angle
C1 Tb1 C2 32.6(3)
C1 Tb1 C3 51.8(3)
C1 Tb1 C4 52.4(3)
C1 Tb1 C5 31.6(3)
C1 Tb1 C7 52.7(3)
C1 Tb1 C18 172.0(3)
C1 Tb1 C19 151.0(3)
C1 Tb1 C20 127.3(3)
C1 Tb1 C21 122.4(3)
C1 Tb1 C22 140.3(3)
C1 Tb1 C24 129.7(3)
C2 Tb1 C3 31.9(3)
C2 Tb1 C4 52.6(3)
C2 Tb1 C7 73.3(3)
C2 Tb1 C20 153.8(3)
C2 Tb1 C21 154.0(3)
C2 Tb1 C22 153.8(3)
C2 Tb1 C24 98.4(3)
C3 Tb1 C4 30.0(3)
C3 Tb1 C7 102.4(3)
C3 Tb1 C20 169.3(3)
C3 Tb1 C21 139.7(3)
C3 Tb1 C24 80.0(3)
C4 Tb1 C7 103.2(3)
C4 Tb1 C21 110.7(3)
C4 Tb1 C24 94.0(3)
C5 Tb1 C2 52.5(3)
C5 Tb1 C3 50.0(3)
C5 Tb1 C4 30.9(3)
C5 Tb1 C7 74.3(3)
C5 Tb1 C20 122.5(3)
C5 Tb1 C21 102.4(3)
C5 Tb1 C22 110.4(3)
C5 Tb1 C24 124.8(3)
C7 Tb1 C24 149.1(3)
C18 Tb1 C2 151.6(3)
C18 Tb1 C3 127.4(3)
C18 Tb1 C4 122.2(3)
C18 Tb1 C5 140.6(3)
C18 Tb1 C7 129.9(3)
C18 Tb1 C19 32.8(3)
C18 Tb1 C20 51.6(3)
C18 Tb1 C21 51.9(3)
C18 Tb1 C22 31.8(3)
C18 Tb1 C24 53.1(3)
C19 Tb1 C2 151.0(3)
C19 Tb1 C3 154.3(3)
C19 Tb1 C4 153.8(3)
C19 Tb1 C5 153.2(3)
C19 Tb1 C7 98.2(3)
C19 Tb1 C20 31.3(3)
C19 Tb1 C21 51.8(3)
C19 Tb1 C22 52.5(3)
C19 Tb1 C24 74.4(3)
C20 Tb1 C4 139.4(3)
C20 Tb1 C7 80.6(3)
C20 Tb1 C21 29.7(3)
C20 Tb1 C24 102.7(3)
C21 Tb1 C7 94.8(3)
C21 Tb1 C24 102.9(3)
C22 Tb1 C3 122.6(3)
C22 Tb1 C4 102.0(3)
C22 Tb1 C7 125.1(3)
C22 Tb1 C20 49.8(3)
C22 Tb1 C21 30.4(3)
C22 Tb1 C24 74.5(3)
C2 C1 Tb1 75.7(5)
C2 C1 C6 131.6(10)
C5 C1 Tb1 75.5(6)
C5 C1 C2 107.5(8)
C5 C1 C6 120.4(9)
C6 C1 Tb1 108.4(5)
C1 C2 Tb1 71.7(5)
C1 C2 C10 134.8(9)
C3 C2 Tb1 75.9(5)
C3 C2 C1 103.8(9)
C3 C2 C10 121.1(8)
C10 C2 Tb1 121.3(6)
Tb1 C3 H3 118.8
C2 C3 Tb1 72.2(5)
C2 C3 H3 123.9
C4 C3 Tb1 76.6(5)
C4 C3 C2 112.3(9)
C4 C3 H3 123.9
C3 C4 Tb1 73.4(5)
C3 C4 C5 105.1(9)
C3 C4 C14 124.3(9)
C5 C4 Tb1 70.4(5)
C5 C4 C14 129.2(10)
C14 C4 Tb1 131.3(7)
Tb1 C5 H5 115.7
C1 C5 Tb1 72.9(5)
C1 C5 C4 111.3(9)
C1 C5 H5 124.3
C4 C5 Tb1 78.8(6)
C4 C5 H5 124.3
C1 C6 C7 106.4(7)
C1 C6 C9 115.2(8)
C8 C6 C1 112.1(9)
C8 C6 C7 107.1(9)
C8 C6 C9 106.0(8)
C9 C6 C7 109.8(9)
Tb1 C7 H7A 54.9
Tb1 C7 H7B 158.5
Tb1 C7 H7C 68.2
C6 C7 Tb1 90.9(5)
C6 C7 H7A 109.5
C6 C7 H7B 109.5
C6 C7 H7C 109.5
H7A C7 H7B 109.5
H7A C7 H7C 109.5
H7B C7 H7C 109.5
C6 C8 H8A 109.5
C6 C8 H8B 109.5
C6 C8 H8C 109.5
H8A C8 H8B 109.5
H8A C8 H8C 109.5
H8B C8 H8C 109.5
C6 C9 H9A 109.5
C6 C9 H9B 109.5
C6 C9 H9C 109.5
H9A C9 H9B 109.5
H9A C9 H9C 109.5
H9B C9 H9C 109.5
C2 C10 C11 114.2(9)
C2 C10 C12 111.8(9)
C2 C10 C13 109.6(9)
C11 C10 C12 106.2(9)
C11 C10 C13 109.5(9)
C13 C10 C12 105.2(9)
C10 C11 H11A 109.5
C10 C11 H11B 109.5
C10 C11 H11C 109.5
H11A C11 H11B 109.5
H11A C11 H11C 109.5
H11B C11 H11C 109.5
C10 C12 H12A 109.5
C10 C12 H12B 109.5
C10 C12 H12C 109.5
H12A C12 H12B 109.5
H12A C12 H12C 109.5
H12B C12 H12C 109.5
C10 C13 H13A 109.5
C10 C13 H13B 109.5
C10 C13 H13C 109.5
H13A C13 H13B 109.5
H13A C13 H13C 109.5
H13B C13 H13C 109.5
C4 C14 C15 112.3(9)
C4 C14 C16 113.3(10)
C4 C14 C17 107.7(9)
C15 C14 C16 106.0(12)
C15 C14 C17 111.8(12)
C17 C14 C16 105.7(9)
C14 C15 H15A 109.5
C14 C15 H15B 109.5
C14 C15 H15C 109.5
H15A C15 H15B 109.5
H15A C15 H15C 109.5
H15B C15 H15C 109.5
C14 C16 H16A 109.5
C14 C16 H16B 109.5
C14 C16 H16C 109.5
H16A C16 H16B 109.5
H16A C16 H16C 109.5
H16B C16 H16C 109.5
C14 C17 H17A 109.5
C14 C17 H17B 109.5
C14 C17 H17C 109.5
H17A C17 H17B 109.5
H17A C17 H17C 109.5
H17B C17 H17C 109.5
C19 C18 Tb1 73.7(5)
C19 C18 C23 131.4(9)
C22 C18 Tb1 75.4(5)
C22 C18 C19 106.0(9)
C22 C18 C23 121.2(9)
C23 C18 Tb1 106.2(6)
C18 C19 Tb1 73.6(5)
C18 C19 C27 132.5(9)
C20 C19 Tb1 77.2(5)
C20 C19 C18 105.1(9)
C20 C19 C27 122.1(9)
C27 C19 Tb1 118.8(6)
Tb1 C20 H20 118.5
C19 C20 Tb1 71.6(5)
C19 C20 H20 123.8
C21 C20 Tb1 77.6(6)
C21 C20 C19 112.5(9)
C21 C20 H20 123.8
C20 C21 Tb1 72.7(6)
C20 C21 C22 105.9(9)
C20 C21 C31 125.2(9)
C22 C21 Tb1 70.9(6)
C22 C21 C31 127.2(10)
C31 C21 Tb1 132.7(6)
Tb1 C22 H22 115.5
C18 C22 Tb1 72.8(5)
C18 C22 H22 124.7
C21 C22 Tb1 78.7(6)
C21 C22 C18 110.5(9)
C21 C22 H22 124.7
C24 C23 C18 108.9(7)
C25 C23 C18 113.4(8)
C25 C23 C24 110.9(10)
C25 C23 C26 106.2(9)
C26 C23 C18 109.7(9)
C26 C23 C24 107.5(8)
Tb1 C24 H24A 52.8
Tb1 C24 H24B 157.7
Tb1 C24 H24C 70.4
C23 C24 Tb1 90.8(6)
C23 C24 H24A 109.5
C23 C24 H24B 109.5
C23 C24 H24C 109.5
H24A C24 H24B 109.5
H24A C24 H24C 109.5
H24B C24 H24C 109.5
C23 C25 H25A 109.5
C23 C25 H25B 109.5
C23 C25 H25C 109.5
H25A C25 H25B 109.5
H25A C25 H25C 109.5
H25B C25 H25C 109.5
C23 C26 H26A 109.5
C23 C26 H26B 109.5
C23 C26 H26C 109.5
H26A C26 H26B 109.5
H26A C26 H26C 109.5
H26B C26 H26C 109.5
C19 C27 C28 114.1(8)
C19 C27 C29 110.7(9)
C19 C27 C30 111.1(9)
C28 C27 C29 105.3(10)
C28 C27 C30 110.6(10)
C30 C27 C29 104.5(8)
C27 C28 H28A 109.5
C27 C28 H28B 109.5
C27 C28 H28C 109.5
H28A C28 H28B 109.5
H28A C28 H28C 109.5
H28B C28 H28C 109.5
C27 C29 H29A 109.5
C27 C29 H29B 109.5
C27 C29 H29C 109.5
H29A C29 H29B 109.5
H29A C29 H29C 109.5
H29B C29 H29C 109.5
C27 C30 H30A 109.5
C27 C30 H30B 109.5
C27 C30 H30C 109.5
H30A C30 H30B 109.5
H30A C30 H30C 109.5
H30B C30 H30C 109.5
C21 C31 C32A 110.1(10)
C21 C31 C33A 106.6(10)
C21 C31 C34A 116.8(10)
C21 C31 C32B 117.7(14)
C21 C31 C33B 115.8(16)
C21 C31 C34B 105.5(14)
C33A C31 C32A 104.4(8)
C34A C31 C32A 105.3(8)
C34A C31 C33A 113.0(14)
C32B C31 C34B 105.1(9)
C33B C31 C32B 106.2(9)
C33B C31 C34B 105.3(9)
C31 C32A H32A 109.5
C31 C32A H32B 109.5
C31 C32A H32C 109.5
H32A C32A H32B 109.5
H32A C32A H32C 109.5
H32B C32A H32C 109.5
C31 C33A H33A 109.5
C31 C33A H33B 109.5
C31 C33A H33C 109.5
H33A C33A H33B 109.5
H33A C33A H33C 109.5
H33B C33A H33C 109.5
C31 C34A H34A 109.5
C31 C34A H34B 109.5
C31 C34A H34C 109.5
H34A C34A H34B 109.5
H34A C34A H34C 109.5
H34B C34A H34C 109.5
C31 C32B H32D 109.5
C31 C32B H32E 109.5
C31 C32B H32F 109.5
H32D C32B H32E 109.5
H32D C32B H32F 109.5
H32E C32B H32F 109.5
C31 C33B H33D 109.5
C31 C33B H33E 109.5
C31 C33B H33F 109.5
H33D C33B H33E 109.5
H33D C33B H33F 109.5
H33E C33B H33F 109.5
C31 C34B H34D 109.5
C31 C34B H34E 109.5
C31 C34B H34F 109.5
H34D C34B H34E 109.5
H34D C34B H34F 109.5
H34E C34B H34F 109.5
C36 C35 C40 111.6(9)
C36 C35 B1 120.3(9)
C40 C35 B1 127.9(9)
F1 C36 C35 117.9(9)
F1 C36 C37 117.1(9)
C37 C36 C35 124.9(9)
F2 C37 C36 119.9(9)
C38 C37 F2 119.8(10)
C38 C37 C36 120.2(10)
F3 C38 C37 120.8(10)
F3 C38 C39 120.5(10)
C37 C38 C39 118.7(10)
F4 C39 C38 119.9(10)
C40 C39 F4 120.2(10)
C40 C39 C38 119.9(10)
F5 C40 C35 120.0(9)
C39 C40 F5 115.3(9)
C39 C40 C35 124.5(10)
C42 C41 B1 119.8(8)
C46 C41 C42 112.9(9)
C46 C41 B1 126.8(8)
F6 C42 C41 119.2(8)
F6 C42 C43 116.9(8)
C43 C42 C41 123.9(9)
F7 C43 C42 120.0(9)
F7 C43 C44 120.0(9)
C44 C43 C42 120.0(9)
F8 C44 C43 120.1(10)
C45 C44 F8 121.0(9)
C45 C44 C43 118.9(10)
F9 C45 C44 120.1(9)
F9 C45 C46 119.8(9)
C44 C45 C46 120.1(9)
F10 C46 C41 121.2(8)
F10 C46 C45 114.7(8)
C45 C46 C41 124.1(9)
C48 C47 C52 113.7(9)
C48 C47 B1 127.8(8)
C52 C47 B1 118.4(8)
F11 C48 C47 120.7(9)
F11 C48 C49 116.2(9)
C47 C48 C49 123.2(10)
F12 C49 C48 118.8(11)
C50 C49 F12 119.7(10)
C50 C49 C48 121.5(11)
F13 C50 C49 121.0(12)
F13 C50 C51 121.0(12)
C49 C50 C51 118.0(11)
F14 C51 C50 119.2(10)
F14 C51 C52 120.3(11)
C50 C51 C52 120.4(11)
F15 C52 C47 118.9(9)
F15 C52 C51 117.9(10)
C51 C52 C47 123.2(11)
C54 C53 C58 113.5(9)
C54 C53 B1 119.5(8)
C58 C53 B1 126.8(9)
F16 C54 C53 119.0(9)
F16 C54 C55 116.7(10)
C55 C54 C53 124.3(10)
F17 C55 C54 119.9(10)
F17 C55 C56 121.0(10)
C56 C55 C54 119.1(11)
F18 C56 C55 120.1(11)
C57 C56 F18 119.8(11)
C57 C56 C55 120.1(10)
F19 C57 C58 119.6(11)
C56 C57 F19 120.8(10)
C56 C57 C58 119.6(10)
F20 C58 C53 121.4(9)
F20 C58 C57 115.3(9)
C53 C58 C57 123.3(10)
C35 B1 C41 99.9(9)
C35 B1 C47 114.1(8)
C35 B1 C53 116.3(7)
C41 B1 C47 113.2(7)
C41 B1 C53 113.5(8)
C53 B1 C47 100.7(8)

loop_
_geom_bond_atom_site_label_1
_geom_bond_atom_site_label_2
_geom_bond_distance
Tb1 C1 2.554(9)
Tb1 C2 2.606(9)
Tb1 C3 2.654(8)
Tb1 C4 2.693(10)
Tb1 C5 2.586(9)
Tb1 C7 2.971(10)
Tb1 C18 2.582(8)
Tb1 C19 2.583(9)
Tb1 C20 2.655(9)
Tb1 C21 2.715(10)
Tb1 C22 2.615(10)
Tb1 C24 2.977(10)
C1 C2 1.449(13)
C1 C5 1.400(15)
C1 C6 1.543(13)
C2 C3 1.444(14)
C2 C10 1.522(15)
C3 H3 0.9500
C3 C4 1.384(15)
C4 C5 1.408(14)
C4 C14 1.491(15)
C5 H5 0.9500
C6 C7 1.556(13)
C6 C8 1.530(16)
C6 C9 1.547(15)
C7 H7A 0.9800
C7 H7B 0.9800
C7 H7C 0.9800
C8 H8A 0.9800
C8 H8B 0.9800
C8 H8C 0.9800
C9 H9A 0.9800
C9 H9B 0.9800
C9 H9C 0.9800
C10 C11 1.535(15)
C10 C12 1.547(14)
C10 C13 1.546(14)
C11 H11A 0.9800
C11 H11B 0.9800
C11 H11C 0.9800
C12 H12A 0.9800
C12 H12B 0.9800
C12 H12C 0.9800
C13 H13A 0.9800
C13 H13B 0.9800
C13 H13C 0.9800
C14 C15 1.498(18)
C14 C16 1.569(16)
C14 C17 1.508(15)
C15 H15A 0.9800
C15 H15B 0.9800
C15 H15C 0.9800
C16 H16A 0.9800
C16 H16B 0.9800
C16 H16C 0.9800
C17 H17A 0.9800
C17 H17B 0.9800
C17 H17C 0.9800
C18 C19 1.456(13)
C18 C22 1.424(15)
C18 C23 1.557(13)
C19 C20 1.413(13)
C19 C27 1.511(15)
C20 H20 0.9500
C20 C21 1.377(15)
C21 C22 1.402(14)
C21 C31 1.508(15)
C22 H22 0.9500
C23 C24 1.529(14)
C23 C25 1.518(14)
C23 C26 1.527(15)
C24 H24A 0.9800
C24 H24B 0.9800
C24 H24C 0.9800
C25 H25A 0.9800
C25 H25B 0.9800
C25 H25C 0.9800
C26 H26A 0.9800
C26 H26B 0.9800
C26 H26C 0.9800
C27 C28 1.539(16)
C27 C29 1.560(14)
C27 C30 1.547(14)
C28 H28A 0.9800
C28 H28B 0.9800
C28 H28C 0.9800
C29 H29A 0.9800
C29 H29B 0.9800
C29 H29C 0.9800
C30 H30A 0.9800
C30 H30B 0.9800
C30 H30C 0.9800
C31 C32A 1.535(10)
C31 C33A 1.528(10)
C31 C34A 1.519(10)
C31 C32B 1.522(11)
C31 C33B 1.519(11)
C31 C34B 1.531(11)
C32A H32A 0.9800
C32A H32B 0.9800
C32A H32C 0.9800
C33A H33A 0.9800
C33A H33B 0.9800
C33A H33C 0.9800
C34A H34A 0.9800
C34A H34B 0.9800
C34A H34C 0.9800
C32B H32D 0.9800
C32B H32E 0.9800
C32B H32F 0.9800
C33B H33D 0.9800
C33B H33E 0.9800
C33B H33F 0.9800
C34B H34D 0.9800
C34B H34E 0.9800
C34B H34F 0.9800
F1 C36 1.367(10)
F2 C37 1.354(12)
F3 C38 1.346(13)
F4 C39 1.359(12)
F5 C40 1.363(11)
F6 C42 1.347(10)
F7 C43 1.351(11)
F8 C44 1.356(12)
F9 C45 1.351(11)
F10 C46 1.356(11)
F11 C48 1.346(12)
F12 C49 1.360(13)
F13 C50 1.327(13)
F14 C51 1.344(13)
F15 C52 1.340(13)
F16 C54 1.342(12)
F17 C55 1.347(13)
F18 C56 1.352(12)
F19 C57 1.346(12)
F20 C58 1.356(12)
C35 C36 1.382(14)
C35 C40 1.414(14)
C35 B1 1.624(15)
C36 C37 1.368(15)
C37 C38 1.351(15)
C38 C39 1.372(16)
C39 C40 1.354(16)
C41 C42 1.396(14)
C41 C46 1.391(13)
C41 B1 1.649(14)
C42 C43 1.375(14)
C43 C44 1.371(15)
C44 C45 1.353(15)
C45 C46 1.382(14)
C47 C48 1.388(14)
C47 C52 1.397(14)
C47 B1 1.679(15)
C48 C49 1.390(15)
C49 C50 1.347(18)
C50 C51 1.375(18)
C51 C52 1.391(15)
C53 C54 1.379(14)
C53 C58 1.383(13)
C53 B1 1.652(15)
C54 C55 1.378(15)
C55 C56 1.359(16)
C56 C57 1.340(17)
C57 C58 1.396(15)

loop_
_platon_squeeze_void_nr
_platon_squeeze_void_average_x
_platon_squeeze_void_average_y
_platon_squeeze_void_average_z
_platon_squeeze_void_volume
_platon_squeeze_void_count_electrons
_platon_squeeze_void_content
1 0.000 0.000 0.000 217 40 ' '
